data_1507186
loop_
_publ_author_name
'Koch, Michael'
'Blacque, Olivier'
'Venkatesan, Koushik'

_publ_section_title
;
 Syntheses and tunable emission properties of 2-alkynyl azulenes.
;
_journal_issue 6
_journal_name_full 'Organic letters'
_journal_page_first 1580
_journal_page_last 1583
_journal_paper_doi 10.1021/ol300327b
_journal_volume 14
_journal_year 2012
_chemical_formula_moiety 'C36 H33 B'
_chemical_formula_sum 'C36 H33 B'
_chemical_formula_weight 476.43
_chemical_name_systematic
;
 [4-(azulen-2-ylethynyl)phenyl][bis(2,4,6-trimethylphenyl]borane
;
_space_group_IT_number 2
_symmetry_cell_setting triclinic
_symmetry_space_group_name_Hall '-P 1'
_symmetry_space_group_name_H-M 'P -1'
_atom_sites_solution_hydrogens geom
_atom_sites_solution_primary direct
_atom_sites_solution_secondary difmap
_audit_creation_method SHELXL-97
_cell_angle_alpha 83.125(2)
_cell_angle_beta 83.815(2)
_cell_angle_gamma 89.800(2)
_cell_formula_units_Z 4
_cell_length_a 8.0978(2)
_cell_length_b 9.3709(3)
_cell_length_c 37.1641(10)
_cell_measurement_reflns_used 10445
_cell_measurement_temperature 183(2)
_cell_measurement_theta_max 28.14
_cell_measurement_theta_min 2.58
_cell_volume 2783.45(14)
_computing_cell_refinement
;
CrysAlisPro, version 1.171.35.11 (Agilent, 2011)
;
_computing_data_collection
;
CrysAlisPro, version 1.171.35.11 (Agilent, 2011)
;
_computing_data_reduction
;
CrysAlisPro, version 1.171.35.11 (Agilent, 2011)
;
_computing_molecular_graphics
;
DIAMOND (Brandenburg, 2006)
;
_computing_publication_material
; 
<i>WinGX</i> (Farrugia, 1999), <i>PLATON for Windows</i> (Spek, 2003) and
<i>publCIF</i> (Westrip, 2010)
;
_computing_structure_refinement ' SHELXL97 (Sheldrick, 2008)'
_computing_structure_solution ' SHELXS97 (Sheldrick, 2008) '
_diffrn_ambient_temperature 183(2)
_diffrn_detector_area_resol_mean 10.4498
_diffrn_measured_fraction_theta_full 0.995
_diffrn_measured_fraction_theta_max 0.995
_diffrn_measurement_device_type 'Xcalibur, Ruby'
_diffrn_measurement_method 'omega scans'
_diffrn_radiation_monochromator graphite
_diffrn_radiation_source 'Enhance (Mo) X-ray Source'
_diffrn_radiation_type MoK\a
_diffrn_radiation_wavelength 0.71073
_diffrn_reflns_av_R_equivalents 0.0196
_diffrn_reflns_av_sigmaI/netI 0.0329
_diffrn_reflns_limit_h_max 9
_diffrn_reflns_limit_h_min -9
_diffrn_reflns_limit_k_max 11
_diffrn_reflns_limit_k_min -11
_diffrn_reflns_limit_l_max 45
_diffrn_reflns_limit_l_min -45
_diffrn_reflns_number 22238
_diffrn_reflns_theta_full 25.68
_diffrn_reflns_theta_max 25.68
_diffrn_reflns_theta_min 2.59
_diffrn_standards_number 0
_exptl_absorpt_coefficient_mu 0.063
_exptl_absorpt_correction_T_max 0.991
_exptl_absorpt_correction_T_min 0.983
_exptl_absorpt_correction_type analytical
_exptl_absorpt_process_details
;
CrysAlisPro, Version 1.171.35.11 (Agilent, 2011)
Analytical numeric absorption correction using a multifaceted crystal
model based on expressions derived by Clark & Reid (1995).
;
_exptl_crystal_colour blue
_exptl_crystal_density_diffrn 1.137
_exptl_crystal_density_method 'not measured'
_exptl_crystal_description block
_exptl_crystal_F_000 1016
_exptl_crystal_size_max 0.39
_exptl_crystal_size_mid 0.27
_exptl_crystal_size_min 0.15
_refine_diff_density_max 0.328
_refine_diff_density_min -0.193
_refine_diff_density_rms 0.035
_refine_ls_extinction_method none
_refine_ls_goodness_of_fit_ref 1.052
_refine_ls_hydrogen_treatment constr
_refine_ls_matrix_type full
_refine_ls_number_parameters 679
_refine_ls_number_reflns 10511
_refine_ls_number_restraints 0
_refine_ls_restrained_S_all 1.052
_refine_ls_R_factor_all 0.0648
_refine_ls_R_factor_gt 0.0526
_refine_ls_shift/su_max 0.001
_refine_ls_shift/su_mean 0.000
_refine_ls_structure_factor_coef Fsqd
_refine_ls_weighting_details 'w=1/[\s^2^(Fo^2^)+(0.0485P)^2^+1.1097P] where P=(Fo^2^+2Fc^2^)/3'
_refine_ls_weighting_scheme calc
_refine_ls_wR_factor_gt 0.1216
_refine_ls_wR_factor_ref 0.1288
_reflns_number_gt 8774
_reflns_number_total 10511
_reflns_threshold_expression >2sigma(I)
_cod_data_source_file ol300327b_si_002.cif
_cod_data_source_block 10
_cod_database_code 1507186

loop_
_symmetry_equiv_pos_as_xyz
'x, y, z'
'-x, -y, -z'

loop_
_atom_site_label
_atom_site_type_symbol
_atom_site_fract_x
_atom_site_fract_y
_atom_site_fract_z
_atom_site_U_iso_or_equiv
_atom_site_adp_type
_atom_site_occupancy
_atom_site_symmetry_multiplicity
_atom_site_calc_flag
_atom_site_refinement_flags
C1 C 1.1279(2) -0.31582(17) 0.15606(4) 0.0278(4) Uani 1 1 d .
C2 C 1.1159(2) -0.43934(18) 0.18196(4) 0.0315(4) Uani 1 1 d .
C3 C 1.0739(2) -0.57151(19) 0.17175(5) 0.0380(4) Uani 1 1 d .
H3 H 1.0702 -0.6525 0.1889 0.046 Uiso 1 1 calc R
C4 C 1.0373(2) -0.5861(2) 0.13682(5) 0.0399(4) Uani 1 1 d .
C5 C 1.0412(2) -0.4632(2) 0.11195(5) 0.0374(4) Uani 1 1 d .
H5 H 1.0124 -0.4704 0.0887 0.045 Uiso 1 1 calc R
C6 C 1.0864(2) -0.32980(18) 0.12055(4) 0.0315(4) Uani 1 1 d .
C7 C 1.1503(3) -0.4331(2) 0.22080(5) 0.0418(5) Uani 1 1 d .
H7A H 1.1225 -0.5241 0.2349 0.063 Uiso 1 1 calc R
H7B H 1.0844 -0.3591 0.2308 0.063 Uiso 1 1 calc R
H7C H 1.2659 -0.4123 0.2213 0.063 Uiso 1 1 calc R
C8 C 0.9906(3) -0.7295(2) 0.12594(6) 0.0592(6) Uani 1 1 d .
H8A H 1.0000 -0.8033 0.1458 0.089 Uiso 1 1 calc R
H8B H 1.0637 -0.7500 0.1051 0.089 Uiso 1 1 calc R
H8C H 0.8782 -0.7263 0.1199 0.089 Uiso 1 1 calc R
C9 C 1.0856(3) -0.2025(2) 0.09166(5) 0.0420(5) Uani 1 1 d .
H9A H 1.1947 -0.1884 0.0788 0.063 Uiso 1 1 calc R
H9B H 1.0539 -0.1181 0.1029 0.063 Uiso 1 1 calc R
H9C H 1.0078 -0.2198 0.0749 0.063 Uiso 1 1 calc R
C10 C 1.1130(2) -0.08494(17) 0.19676(4) 0.0280(4) Uani 1 1 d .
C11 C 1.2033(2) -0.04942(18) 0.22491(5) 0.0320(4) Uani 1 1 d .
C12 C 1.1269(2) 0.0263(2) 0.25200(5) 0.0387(4) Uani 1 1 d .
H12 H 1.1866 0.0454 0.2709 0.046 Uiso 1 1 calc R
C13 C 0.9654(2) 0.0742(2) 0.25170(5) 0.0407(4) Uani 1 1 d .
C14 C 0.8781(2) 0.04078(19) 0.22382(5) 0.0367(4) Uani 1 1 d .
H14 H 0.7701 0.0741 0.2229 0.044 Uiso 1 1 calc R
C15 C 0.9456(2) -0.04057(17) 0.19724(4) 0.0300(4) Uani 1 1 d .
C16 C 1.3806(2) -0.0957(2) 0.22789(5) 0.0459(5) Uani 1 1 d .
H16A H 1.4546 -0.0184 0.2173 0.069 Uiso 1 1 calc R
H16B H 1.4031 -0.1780 0.2151 0.069 Uiso 1 1 calc R
H16C H 1.3967 -0.1199 0.2531 0.069 Uiso 1 1 calc R
C17 C 0.8852(3) 0.1579(3) 0.28102(7) 0.0661(7) Uani 1 1 d .
H17A H 0.8580 0.2523 0.2703 0.099 Uiso 1 1 calc R
H17B H 0.9609 0.1657 0.2989 0.099 Uiso 1 1 calc R
H17C H 0.7858 0.1091 0.2925 0.099 Uiso 1 1 calc R
C18 C 0.8372(2) -0.0777(2) 0.16895(5) 0.0388(4) Uani 1 1 d .
H18A H 0.7288 -0.0379 0.1737 0.058 Uiso 1 1 calc R
H18B H 0.8280 -0.1803 0.1701 0.058 Uiso 1 1 calc R
H18C H 0.8860 -0.0386 0.1451 0.058 Uiso 1 1 calc R
C19 C 1.3532(2) -0.10218(18) 0.14052(4) 0.0304(4) Uani 1 1 d .
C20 C 1.4614(2) -0.18681(19) 0.12025(5) 0.0352(4) Uani 1 1 d .
H20 H 1.4439 -0.2857 0.1229 0.042 Uiso 1 1 calc R
C21 C 1.5933(2) -0.1286(2) 0.09640(5) 0.0371(4) Uani 1 1 d .
H21 H 1.6637 -0.1883 0.0837 0.044 Uiso 1 1 calc R
C22 C 1.6209(2) 0.01967(19) 0.09141(4) 0.0327(4) Uani 1 1 d .
C23 C 1.5162(2) 0.10603(19) 0.11156(5) 0.0374(4) Uani 1 1 d .
H23 H 1.5335 0.2050 0.1086 0.045 Uiso 1 1 calc R
C24 C 1.3869(2) 0.04596(19) 0.13585(5) 0.0352(4) Uani 1 1 d .
H24 H 1.3203 0.1054 0.1495 0.042 Uiso 1 1 calc R
C25 C 1.7592(2) 0.0802(2) 0.06681(5) 0.0369(4) Uani 1 1 d .
C26 C 1.8776(2) 0.1293(2) 0.04712(5) 0.0379(4) Uani 1 1 d .
C27 C 2.0262(2) 0.18622(19) 0.02624(5) 0.0348(4) Uani 1 1 d .
C28 C 2.1852(2) 0.1292(2) 0.02934(5) 0.0410(4) Uani 1 1 d .
H28 H 2.2089 0.0466 0.0443 0.049 Uiso 1 1 calc R
C29 C 2.3013(2) 0.21523(19) 0.00651(5) 0.0340(4) Uani 1 1 d .
C30 C 2.4714(2) 0.1943(2) 0.00310(5) 0.0414(4) Uani 1 1 d .
H30 H 2.5078 0.1142 0.0173 0.050 Uiso 1 1 calc R
C31 C 2.5946(2) 0.2758(2) -0.01849(5) 0.0452(5) Uani 1 1 d .
H31 H 2.7023 0.2428 -0.0169 0.054 Uiso 1 1 calc R
C32 C 2.5794(3) 0.3996(2) -0.04206(5) 0.0480(5) Uani 1 1 d .
H32 H 2.6789 0.4381 -0.0540 0.058 Uiso 1 1 calc R
C33 C 2.4389(3) 0.4750(2) -0.05056(5) 0.0475(5) Uani 1 1 d .
H33 H 2.4572 0.5563 -0.0675 0.057 Uiso 1 1 calc R
C34 C 2.2741(2) 0.4455(2) -0.03723(5) 0.0401(4) Uani 1 1 d .
H34 H 2.1971 0.5101 -0.0464 0.048 Uiso 1 1 calc R
C35 C 2.2084(2) 0.33330(18) -0.01216(4) 0.0325(4) Uani 1 1 d .
C36 C 2.0410(2) 0.31033(19) 0.00083(5) 0.0361(4) Uani 1 1 d .
H36 H 1.9535 0.3679 -0.0062 0.043 Uiso 1 1 calc R
B1 B 1.1960(2) -0.1684(2) 0.16520(5) 0.0290(4) Uani 1 1 d .
C37 C 0.5425(2) -0.50076(18) 0.29416(4) 0.0301(4) Uani 1 1 d .
C38 C 0.4664(2) -0.6241(2) 0.28470(5) 0.0383(4) Uani 1 1 d .
C39 C 0.4862(3) -0.6559(2) 0.24895(5) 0.0458(5) Uani 1 1 d .
H39 H 0.4332 -0.7369 0.2433 0.055 Uiso 1 1 calc R
C40 C 0.5819(3) -0.5713(2) 0.22160(5) 0.0471(5) Uani 1 1 d .
C41 C 0.6604(2) -0.4528(2) 0.23108(5) 0.0453(5) Uani 1 1 d .
H41 H 0.7281 -0.3961 0.2132 0.054 Uiso 1 1 calc R
C42 C 0.6422(2) -0.41492(19) 0.26650(5) 0.0347(4) Uani 1 1 d .
C43 C 0.3546(3) -0.7219(2) 0.31218(6) 0.0585(6) Uani 1 1 d .
H43A H 0.3310 -0.6774 0.3341 0.088 Uiso 1 1 calc R
H43B H 0.4090 -0.8118 0.3176 0.088 Uiso 1 1 calc R
H43C H 0.2526 -0.7385 0.3023 0.088 Uiso 1 1 calc R
C44 C 0.5955(3) -0.6058(3) 0.18255(6) 0.0737(8) Uani 1 1 d .
H44A H 0.6317 -0.7032 0.1817 0.111 Uiso 1 1 calc R
H44B H 0.6745 -0.5416 0.1677 0.111 Uiso 1 1 calc R
H44C H 0.4890 -0.5945 0.1735 0.111 Uiso 1 1 calc R
C45 C 0.7318(3) -0.2849(2) 0.27478(6) 0.0481(5) Uani 1 1 d .
H45A H 0.6528 -0.2190 0.2845 0.072 Uiso 1 1 calc R
H45B H 0.7921 -0.2389 0.2528 0.072 Uiso 1 1 calc R
H45C H 0.8079 -0.3135 0.2923 0.072 Uiso 1 1 calc R
C46 C 0.4412(2) -0.31787(17) 0.34615(4) 0.0285(4) Uani 1 1 d .
C47 C 0.5233(2) -0.23027(18) 0.36719(5) 0.0337(4) Uani 1 1 d .
C48 C 0.4432(2) -0.11211(19) 0.38029(5) 0.0399(4) Uani 1 1 d .
H48 H 0.4991 -0.0560 0.3942 0.048 Uiso 1 1 calc R
C49 C 0.2833(2) -0.07562(19) 0.37329(5) 0.0396(4) Uani 1 1 d .
C50 C 0.2058(2) -0.1572(2) 0.35156(5) 0.0393(4) Uani 1 1 d .
H50 H 0.1000 -0.1314 0.3457 0.047 Uiso 1 1 calc R
C51 C 0.2799(2) -0.27704(19) 0.33791(4) 0.0334(4) Uani 1 1 d .
C52 C 0.7012(2) -0.2557(2) 0.37490(6) 0.0491(5) Uani 1 1 d .
H52A H 0.7099 -0.3491 0.3883 0.074 Uiso 1 1 calc R
H52B H 0.7348 -0.1837 0.3890 0.074 Uiso 1 1 calc R
H52C H 0.7718 -0.2504 0.3523 0.074 Uiso 1 1 calc R
C53 C 0.1943(3) 0.0471(2) 0.38985(7) 0.0595(6) Uani 1 1 d .
H53A H 0.1120 0.0092 0.4091 0.089 Uiso 1 1 calc R
H53B H 0.1415 0.1055 0.3715 0.089 Uiso 1 1 calc R
H53C H 0.2731 0.1045 0.3995 0.089 Uiso 1 1 calc R
C54 C 0.1797(3) -0.3619(3) 0.31597(6) 0.0547(6) Uani 1 1 d .
H54A H 0.1384 -0.4482 0.3307 0.082 Uiso 1 1 calc R
H54B H 0.2486 -0.3864 0.2950 0.082 Uiso 1 1 calc R
H54C H 0.0880 -0.3053 0.3083 0.082 Uiso 1 1 calc R
C55 C 0.5794(2) -0.57618(17) 0.36486(4) 0.0290(4) Uani 1 1 d .
C56 C 0.5066(2) -0.58958(18) 0.40110(4) 0.0323(4) Uani 1 1 d .
H56 H 0.4299 -0.5216 0.4082 0.039 Uiso 1 1 calc R
C57 C 0.5458(2) -0.70065(19) 0.42643(4) 0.0342(4) Uani 1 1 d .
H57 H 0.4937 -0.7076 0.4501 0.041 Uiso 1 1 calc R
C58 C 0.6627(2) -0.80276(18) 0.41684(4) 0.0314(4) Uani 1 1 d .
C59 C 0.7413(2) -0.7881(2) 0.38127(5) 0.0396(4) Uani 1 1 d .
H59 H 0.8228 -0.8529 0.3746 0.048 Uiso 1 1 calc R
C60 C 0.6987(2) -0.67835(19) 0.35612(5) 0.0385(4) Uani 1 1 d .
H60 H 0.7511 -0.6717 0.3324 0.046 Uiso 1 1 calc R
C61 C 0.6992(2) -0.9239(2) 0.44232(5) 0.0363(4) Uani 1 1 d .
C62 C 0.7266(2) -1.0294(2) 0.46217(5) 0.0377(4) Uani 1 1 d .
C63 C 0.7604(2) -1.15855(19) 0.48487(5) 0.0349(4) Uani 1 1 d .
C64 C 0.8567(2) -1.16765(19) 0.51426(5) 0.0365(4) Uani 1 1 d .
H64 H 0.9067 -1.0906 0.5226 0.044 Uiso 1 1 calc R
C65 C 0.8649(2) -1.31108(19) 0.52876(5) 0.0352(4) Uani 1 1 d .
C66 C 0.9499(2) -1.3629(2) 0.55816(5) 0.0465(5) Uani 1 1 d .
H66 H 1.0036 -1.2939 0.5688 0.056 Uiso 1 1 calc R
C67 C 0.9650(3) -1.5035(3) 0.57365(6) 0.0595(7) Uani 1 1 d .
H67 H 1.0277 -1.5162 0.5933 0.071 Uiso 1 1 calc R
C68 C 0.8998(3) -1.6271(3) 0.56396(7) 0.0656(8) Uani 1 1 d .
H68 H 0.9270 -1.7114 0.5779 0.079 Uiso 1 1 calc R
C69 C 0.8007(3) -1.6460(2) 0.53688(7) 0.0623(7) Uani 1 1 d .
H69 H 0.7692 -1.7404 0.5355 0.075 Uiso 1 1 calc R
C70 C 0.7415(3) -1.5429(2) 0.51141(6) 0.0494(5) Uani 1 1 d .
H70 H 0.6763 -1.5775 0.4952 0.059 Uiso 1 1 calc R
C71 C 0.7669(2) -1.39499(19) 0.50701(5) 0.0362(4) Uani 1 1 d .
C72 C 0.7053(2) -1.2962(2) 0.48070(5) 0.0385(4) Uani 1 1 d .
H72 H 0.6386 -1.3183 0.4632 0.046 Uiso 1 1 calc R
B2 B 0.5215(2) -0.4615(2) 0.33466(5) 0.0283(4) Uani 1 1 d .

loop_
_atom_site_aniso_label
_atom_site_aniso_U_11
_atom_site_aniso_U_22
_atom_site_aniso_U_33
_atom_site_aniso_U_23
_atom_site_aniso_U_13
_atom_site_aniso_U_12
C1 0.0248(8) 0.0313(9) 0.0266(8) -0.0029(7) 0.0004(7) -0.0017(7)
C2 0.0301(9) 0.0340(9) 0.0296(8) -0.0007(7) -0.0035(7) -0.0025(7)
C3 0.0442(11) 0.0313(9) 0.0363(10) 0.0033(8) -0.0023(8) -0.0054(8)
C4 0.0428(11) 0.0355(10) 0.0412(10) -0.0076(8) -0.0001(8) -0.0087(8)
C5 0.0377(10) 0.0462(11) 0.0292(9) -0.0097(8) -0.0026(8) -0.0068(8)
C6 0.0300(9) 0.0367(9) 0.0265(8) -0.0025(7) 0.0008(7) -0.0024(7)
C7 0.0526(12) 0.0402(10) 0.0318(9) 0.0037(8) -0.0102(9) -0.0019(9)
C8 0.0756(17) 0.0452(12) 0.0590(14) -0.0161(11) -0.0061(12) -0.0156(11)
C9 0.0515(12) 0.0461(11) 0.0273(9) 0.0003(8) -0.0046(8) -0.0012(9)
C10 0.0279(9) 0.0275(8) 0.0271(8) -0.0011(7) 0.0013(7) -0.0043(7)
C11 0.0297(9) 0.0334(9) 0.0331(9) -0.0055(7) -0.0026(7) -0.0030(7)
C12 0.0390(11) 0.0440(11) 0.0351(10) -0.0139(8) -0.0033(8) -0.0039(8)
C13 0.0413(11) 0.0407(10) 0.0401(10) -0.0121(8) 0.0032(8) 0.0008(9)
C14 0.0293(10) 0.0381(10) 0.0413(10) -0.0045(8) 0.0016(8) 0.0029(8)
C15 0.0286(9) 0.0300(9) 0.0293(8) 0.0016(7) 0.0005(7) -0.0043(7)
C16 0.0348(11) 0.0613(13) 0.0455(11) -0.0174(10) -0.0090(9) 0.0010(9)
C17 0.0574(15) 0.0824(17) 0.0651(15) -0.0417(14) -0.0003(12) 0.0124(13)
C18 0.0311(10) 0.0445(11) 0.0411(10) -0.0047(8) -0.0059(8) 0.0014(8)
C19 0.0299(9) 0.0331(9) 0.0281(8) -0.0045(7) -0.0011(7) -0.0034(7)
C20 0.0351(10) 0.0345(9) 0.0350(9) -0.0061(8) 0.0038(8) -0.0065(8)
C21 0.0311(10) 0.0450(11) 0.0352(9) -0.0118(8) 0.0040(8) -0.0047(8)
C22 0.0247(9) 0.0458(10) 0.0267(8) -0.0003(8) -0.0029(7) -0.0079(8)
C23 0.0360(10) 0.0333(9) 0.0405(10) 0.0022(8) -0.0002(8) -0.0054(8)
C24 0.0331(10) 0.0334(9) 0.0377(9) -0.0048(8) 0.0035(8) -0.0012(8)
C25 0.0324(10) 0.0479(11) 0.0291(9) 0.0001(8) -0.0027(8) -0.0068(8)
C26 0.0330(10) 0.0461(11) 0.0333(9) -0.0012(8) -0.0008(8) -0.0074(8)
C27 0.0322(10) 0.0414(10) 0.0295(9) -0.0029(8) 0.0019(7) -0.0069(8)
C28 0.0388(11) 0.0417(10) 0.0388(10) 0.0062(8) 0.0006(8) -0.0030(8)
C29 0.0315(10) 0.0398(10) 0.0305(9) -0.0052(8) -0.0009(7) -0.0034(8)
C30 0.0340(10) 0.0512(11) 0.0383(10) -0.0045(9) -0.0024(8) -0.0002(9)
C31 0.0303(10) 0.0639(13) 0.0420(11) -0.0128(10) 0.0011(8) -0.0045(9)
C32 0.0358(11) 0.0618(13) 0.0445(11) -0.0117(10) 0.0103(9) -0.0138(10)
C33 0.0517(13) 0.0441(11) 0.0416(11) 0.0005(9) 0.0118(9) -0.0123(10)
C34 0.0428(11) 0.0396(10) 0.0358(10) 0.0000(8) 0.0006(8) -0.0026(8)
C35 0.0332(10) 0.0344(9) 0.0294(9) -0.0055(7) 0.0005(7) -0.0046(7)
C36 0.0302(9) 0.0391(10) 0.0375(9) -0.0013(8) -0.0010(8) -0.0021(8)
B1 0.0276(10) 0.0319(10) 0.0270(9) 0.0013(8) -0.0062(8) 0.0013(8)
C37 0.0325(9) 0.0311(9) 0.0262(8) -0.0002(7) -0.0044(7) 0.0052(7)
C38 0.0457(11) 0.0377(10) 0.0324(9) -0.0060(8) -0.0069(8) 0.0027(8)
C39 0.0541(13) 0.0479(11) 0.0390(10) -0.0150(9) -0.0114(9) 0.0070(10)
C40 0.0479(12) 0.0643(14) 0.0312(10) -0.0119(10) -0.0069(9) 0.0172(10)
C41 0.0416(11) 0.0612(13) 0.0284(9) 0.0063(9) 0.0042(8) 0.0099(10)
C42 0.0315(10) 0.0400(10) 0.0308(9) 0.0022(8) -0.0028(7) 0.0069(8)
C43 0.0782(17) 0.0494(12) 0.0478(12) -0.0068(10) -0.0041(11) -0.0250(12)
C44 0.0787(18) 0.110(2) 0.0355(11) -0.0234(13) -0.0053(12) 0.0170(16)
C45 0.0453(12) 0.0501(12) 0.0441(11) 0.0069(9) 0.0033(9) -0.0091(9)
C46 0.0307(9) 0.0315(9) 0.0226(8) 0.0000(7) -0.0023(7) 0.0004(7)
C47 0.0335(10) 0.0336(9) 0.0339(9) -0.0033(8) -0.0045(7) -0.0017(8)
C48 0.0470(12) 0.0328(10) 0.0401(10) -0.0088(8) -0.0003(9) -0.0068(8)
C49 0.0449(11) 0.0310(9) 0.0388(10) -0.0003(8) 0.0094(9) 0.0024(8)
C50 0.0329(10) 0.0457(11) 0.0367(10) 0.0026(8) -0.0003(8) 0.0102(8)
C51 0.0316(9) 0.0416(10) 0.0264(8) -0.0003(7) -0.0042(7) 0.0044(8)
C52 0.0393(11) 0.0555(13) 0.0578(13) -0.0184(10) -0.0163(10) 0.0001(9)
C53 0.0653(15) 0.0408(12) 0.0683(15) -0.0106(11) 0.0163(12) 0.0090(11)
C54 0.0378(12) 0.0782(16) 0.0547(13) -0.0247(12) -0.0164(10) 0.0106(11)
C55 0.0319(9) 0.0298(9) 0.0257(8) -0.0047(7) -0.0032(7) 0.0010(7)
C56 0.0329(10) 0.0350(9) 0.0286(8) -0.0047(7) -0.0007(7) 0.0078(8)
C57 0.0354(10) 0.0417(10) 0.0239(8) -0.0012(7) 0.0007(7) 0.0032(8)
C58 0.0338(10) 0.0323(9) 0.0286(8) -0.0014(7) -0.0082(7) 0.0006(7)
C59 0.0463(11) 0.0387(10) 0.0329(9) -0.0037(8) -0.0015(8) 0.0168(9)
C60 0.0470(11) 0.0415(10) 0.0251(8) -0.0026(8) 0.0027(8) 0.0116(9)
C61 0.0374(10) 0.0394(10) 0.0319(9) -0.0019(8) -0.0064(8) 0.0025(8)
C62 0.0395(11) 0.0409(10) 0.0319(9) -0.0001(8) -0.0050(8) 0.0059(8)
C63 0.0347(10) 0.0375(10) 0.0299(9) 0.0023(8) 0.0004(7) 0.0057(8)
C64 0.0396(10) 0.0365(10) 0.0330(9) -0.0010(8) -0.0046(8) -0.0001(8)
C65 0.0304(9) 0.0424(10) 0.0296(9) 0.0036(8) 0.0026(7) 0.0065(8)
C66 0.0360(11) 0.0595(13) 0.0401(10) 0.0071(9) -0.0019(8) 0.0087(9)
C67 0.0507(13) 0.0728(16) 0.0457(12) 0.0209(12) 0.0049(10) 0.0251(12)
C68 0.0665(16) 0.0579(15) 0.0573(14) 0.0256(12) 0.0252(13) 0.0298(13)
C69 0.0720(16) 0.0343(11) 0.0682(16) 0.0092(11) 0.0311(14) 0.0071(11)
C70 0.0545(13) 0.0403(11) 0.0486(12) -0.0048(9) 0.0158(10) -0.0014(9)
C71 0.0362(10) 0.0365(10) 0.0323(9) -0.0009(8) 0.0087(8) 0.0038(8)
C72 0.0407(11) 0.0443(11) 0.0302(9) -0.0038(8) -0.0029(8) 0.0012(9)
B2 0.0235(9) 0.0314(10) 0.0291(9) -0.0009(8) -0.0014(8) -0.0043(8)

loop_
_atom_type_symbol
_atom_type_description
_atom_type_scat_dispersion_real
_atom_type_scat_dispersion_imag
_atom_type_scat_source
C C 0.0033 0.0016 'International Tables Vol C Tables 4.2.6.8 and 6.1.1.4'
H H 0.0000 0.0000 'International Tables Vol C Tables 4.2.6.8 and 6.1.1.4'
B B 0.0013 0.0007 'International Tables Vol C Tables 4.2.6.8 and 6.1.1.4'

loop_
_geom_angle_atom_site_label_1
_geom_angle_atom_site_label_2
_geom_angle_atom_site_label_3
_geom_angle
C2 C1 C6 117.98(15)
C2 C1 B1 121.52(14)
C6 C1 B1 120.39(14)
C3 C2 C1 120.01(15)
C3 C2 C7 118.37(15)
C1 C2 C7 121.62(15)
C4 C3 C2 122.04(16)
C4 C3 H3 119.0
C2 C3 H3 119.0
C3 C4 C5 117.72(17)
C3 C4 C8 121.87(18)
C5 C4 C8 120.40(18)
C4 C5 C6 122.34(16)
C4 C5 H5 118.8
C6 C5 H5 118.8
C5 C6 C1 119.79(16)
C5 C6 C9 118.27(16)
C1 C6 C9 121.92(16)
C2 C7 H7A 109.5
C2 C7 H7B 109.5
H7A C7 H7B 109.5
C2 C7 H7C 109.5
H7A C7 H7C 109.5
H7B C7 H7C 109.5
C4 C8 H8A 109.5
C4 C8 H8B 109.5
H8A C8 H8B 109.5
C4 C8 H8C 109.5
H8A C8 H8C 109.5
H8B C8 H8C 109.5
C6 C9 H9A 109.5
C6 C9 H9B 109.5
H9A C9 H9B 109.5
C6 C9 H9C 109.5
H9A C9 H9C 109.5
H9B C9 H9C 109.5
C11 C10 C15 117.86(15)
C11 C10 B1 121.39(15)
C15 C10 B1 120.73(15)
C12 C11 C10 119.88(16)
C12 C11 C16 117.64(16)
C10 C11 C16 122.44(15)
C13 C12 C11 122.18(17)
C13 C12 H12 118.9
C11 C12 H12 118.9
C14 C13 C12 117.71(16)
C14 C13 C17 120.77(18)
C12 C13 C17 121.51(18)
C13 C14 C15 122.32(17)
C13 C14 H14 118.8
C15 C14 H14 118.8
C14 C15 C10 119.90(16)
C14 C15 C18 118.38(16)
C10 C15 C18 121.71(15)
C11 C16 H16A 109.5
C11 C16 H16B 109.5
H16A C16 H16B 109.5
C11 C16 H16C 109.5
H16A C16 H16C 109.5
H16B C16 H16C 109.5
C13 C17 H17A 109.5
C13 C17 H17B 109.5
H17A C17 H17B 109.5
C13 C17 H17C 109.5
H17A C17 H17C 109.5
H17B C17 H17C 109.5
C15 C18 H18A 109.5
C15 C18 H18B 109.5
H18A C18 H18B 109.5
C15 C18 H18C 109.5
H18A C18 H18C 109.5
H18B C18 H18C 109.5
C20 C19 C24 116.45(15)
C20 C19 B1 121.67(15)
C24 C19 B1 121.77(15)
C21 C20 C19 122.34(17)
C21 C20 H20 118.8
C19 C20 H20 118.8
C20 C21 C22 120.02(16)
C20 C21 H21 120.0
C22 C21 H21 120.0
C23 C22 C21 118.75(15)
C23 C22 C25 121.19(17)
C21 C22 C25 120.02(16)
C24 C23 C22 120.54(17)
C24 C23 H23 119.7
C22 C23 H23 119.7
C23 C24 C19 121.85(16)
C23 C24 H24 119.1
C19 C24 H24 119.1
C26 C25 C22 178.0(2)
C25 C26 C27 175.2(2)
C28 C27 C36 108.49(15)
C28 C27 C26 124.64(16)
C36 C27 C26 126.80(17)
C29 C28 C27 109.28(16)
C29 C28 H28 125.4
C27 C28 H28 125.4
C30 C29 C28 125.51(17)
C30 C29 C35 127.64(17)
C28 C29 C35 106.82(15)
C31 C30 C29 128.93(19)
C31 C30 H30 115.5
C29 C30 H30 115.5
C32 C31 C30 128.80(19)
C32 C31 H31 115.6
C30 C31 H31 115.6
C31 C32 C33 129.92(19)
C31 C32 H32 115.0
C33 C32 H32 115.0
C32 C33 C34 128.73(19)
C32 C33 H33 115.6
C34 C33 H33 115.6
C35 C34 C33 128.99(19)
C35 C34 H34 115.5
C33 C34 H34 115.5
C34 C35 C36 126.58(17)
C34 C35 C29 126.98(17)
C36 C35 C29 106.44(15)
C35 C36 C27 108.97(16)
C35 C36 H36 125.5
C27 C36 H36 125.5
C19 B1 C1 116.92(15)
C19 B1 C10 119.41(15)
C1 B1 C10 123.66(15)
C42 C37 C38 117.75(15)
C42 C37 B2 120.73(15)
C38 C37 B2 121.50(15)
C39 C38 C37 120.44(18)
C39 C38 C43 117.56(18)
C37 C38 C43 121.94(16)
C40 C39 C38 122.1(2)
C40 C39 H39 118.9
C38 C39 H39 118.9
C39 C40 C41 117.43(17)
C39 C40 C44 120.8(2)
C41 C40 C44 121.8(2)
C40 C41 C42 122.59(18)
C40 C41 H41 118.7
C42 C41 H41 118.7
C41 C42 C37 119.63(18)
C41 C42 C45 119.57(17)
C37 C42 C45 120.79(16)
C38 C43 H43A 109.5
C38 C43 H43B 109.5
H43A C43 H43B 109.5
C38 C43 H43C 109.5
H43A C43 H43C 109.5
H43B C43 H43C 109.5
C40 C44 H44A 109.5
C40 C44 H44B 109.5
H44A C44 H44B 109.5
C40 C44 H44C 109.5
H44A C44 H44C 109.5
H44B C44 H44C 109.5
C42 C45 H45A 109.5
C42 C45 H45B 109.5
H45A C45 H45B 109.5
C42 C45 H45C 109.5
H45A C45 H45C 109.5
H45B C45 H45C 109.5
C47 C46 C51 117.48(15)
C47 C46 B2 121.12(15)
C51 C46 B2 121.27(15)
C48 C47 C46 120.25(16)
C48 C47 C52 117.51(17)
C46 C47 C52 122.18(16)
C49 C48 C47 122.05(18)
C49 C48 H48 119.0
C47 C48 H48 119.0
C50 C49 C48 117.77(17)
C50 C49 C53 121.00(19)
C48 C49 C53 121.21(19)
C49 C50 C51 122.44(17)
C49 C50 H50 118.8
C51 C50 H50 118.8
C50 C51 C46 119.91(17)
C50 C51 C54 117.57(16)
C46 C51 C54 122.47(16)
C47 C52 H52A 109.5
C47 C52 H52B 109.5
H52A C52 H52B 109.5
C47 C52 H52C 109.5
H52A C52 H52C 109.5
H52B C52 H52C 109.5
C49 C53 H53A 109.5
C49 C53 H53B 109.5
H53A C53 H53B 109.5
C49 C53 H53C 109.5
H53A C53 H53C 109.5
H53B C53 H53C 109.5
C51 C54 H54A 109.5
C51 C54 H54B 109.5
H54A C54 H54B 109.5
C51 C54 H54C 109.5
H54A C54 H54C 109.5
H54B C54 H54C 109.5
C60 C55 C56 116.43(15)
C60 C55 B2 120.92(14)
C56 C55 B2 122.46(15)
C57 C56 C55 121.83(15)
C57 C56 H56 119.1
C55 C56 H56 119.1
C56 C57 C58 120.57(15)
C56 C57 H57 119.7
C58 C57 H57 119.7
C57 C58 C59 118.46(15)
C57 C58 C61 121.52(15)
C59 C58 C61 119.98(15)
C60 C59 C58 120.28(16)
C60 C59 H59 119.9
C58 C59 H59 119.9
C59 C60 C55 122.35(16)
C59 C60 H60 118.8
C55 C60 H60 118.8
C62 C61 C58 176.4(2)
C61 C62 C63 178.0(2)
C72 C63 C64 109.13(16)
C72 C63 C62 125.26(17)
C64 C63 C62 125.59(17)
C65 C64 C63 108.60(17)
C65 C64 H64 125.7
C63 C64 H64 125.7
C64 C65 C66 125.52(19)
C64 C65 C71 106.92(15)
C66 C65 C71 127.56(17)
C67 C66 C65 128.6(2)
C67 C66 H66 115.7
C65 C66 H66 115.7
C68 C67 C66 128.9(2)
C68 C67 H67 115.6
C66 C67 H67 115.6
C67 C68 C69 130.3(2)
C67 C68 H68 114.8
C69 C68 H68 114.8
C68 C69 C70 128.7(2)
C68 C69 H69 115.6
C70 C69 H69 115.6
C71 C70 C69 128.6(2)
C71 C70 H70 115.7
C69 C70 H70 115.7
C70 C71 C72 126.23(19)
C70 C71 C65 127.30(18)
C72 C71 C65 106.47(16)
C71 C72 C63 108.87(17)
C71 C72 H72 125.6
C63 C72 H72 125.6
C55 B2 C46 119.01(14)
C55 B2 C37 117.01(14)
C46 B2 C37 123.95(14)

loop_
_geom_bond_atom_site_label_1
_geom_bond_atom_site_label_2
_geom_bond_distance
C1 C2 1.410(2)
C1 C6 1.417(2)
C1 B1 1.576(3)
C2 C3 1.392(2)
C2 C7 1.507(2)
C3 C4 1.385(3)
C3 H3 0.9300
C4 C5 1.386(3)
C4 C8 1.509(3)
C5 C6 1.386(2)
C5 H5 0.9300
C6 C9 1.507(2)
C7 H7A 0.9600
C7 H7B 0.9600
C7 H7C 0.9600
C8 H8A 0.9600
C8 H8B 0.9600
C8 H8C 0.9600
C9 H9A 0.9600
C9 H9B 0.9600
C9 H9C 0.9600
C10 C11 1.411(2)
C10 C15 1.415(2)
C10 B1 1.576(2)
C11 C12 1.390(2)
C11 C16 1.510(2)
C12 C13 1.382(3)
C12 H12 0.9300
C13 C14 1.381(3)
C13 C17 1.508(3)
C14 C15 1.385(2)
C14 H14 0.9300
C15 C18 1.512(2)
C16 H16A 0.9600
C16 H16B 0.9600
C16 H16C 0.9600
C17 H17A 0.9600
C17 H17B 0.9600
C17 H17C 0.9600
C18 H18A 0.9600
C18 H18B 0.9600
C18 H18C 0.9600
C19 C20 1.400(2)
C19 C24 1.402(2)
C19 B1 1.570(2)
C20 C21 1.381(2)
C20 H20 0.9300
C21 C22 1.395(3)
C21 H21 0.9300
C22 C23 1.392(3)
C22 C25 1.439(2)
C23 C24 1.381(2)
C23 H23 0.9300
C24 H24 0.9300
C25 C26 1.199(2)
C26 C27 1.428(2)
C27 C28 1.403(3)
C27 C36 1.404(2)
C28 C29 1.387(2)
C28 H28 0.9300
C29 C30 1.386(3)
C29 C35 1.481(2)
C30 C31 1.381(3)
C30 H30 0.9300
C31 C32 1.381(3)
C31 H31 0.9300
C32 C33 1.382(3)
C32 H32 0.9300
C33 C34 1.390(3)
C33 H33 0.9300
C34 C35 1.385(2)
C34 H34 0.9300
C35 C36 1.398(2)
C36 H36 0.9300
C37 C42 1.408(2)
C37 C38 1.410(3)
C37 B2 1.583(2)
C38 C39 1.388(3)
C38 C43 1.512(3)
C39 C40 1.380(3)
C39 H39 0.9300
C40 C41 1.381(3)
C40 C44 1.517(3)
C41 C42 1.396(3)
C41 H41 0.9300
C42 C45 1.500(3)
C43 H43A 0.9600
C43 H43B 0.9600
C43 H43C 0.9600
C44 H44A 0.9600
C44 H44B 0.9600
C44 H44C 0.9600
C45 H45A 0.9600
C45 H45B 0.9600
C45 H45C 0.9600
C46 C47 1.413(2)
C46 C51 1.414(2)
C46 B2 1.577(2)
C47 C48 1.393(2)
C47 C52 1.511(3)
C48 C49 1.382(3)
C48 H48 0.9300
C49 C50 1.375(3)
C49 C53 1.513(3)
C50 C51 1.395(3)
C50 H50 0.9300
C51 C54 1.503(3)
C52 H52A 0.9600
C52 H52B 0.9600
C52 H52C 0.9600
C53 H53A 0.9600
C53 H53B 0.9600
C53 H53C 0.9600
C54 H54A 0.9600
C54 H54B 0.9600
C54 H54C 0.9600
C55 C60 1.399(2)
C55 C56 1.402(2)
C55 B2 1.567(2)
C56 C57 1.378(2)
C56 H56 0.9300
C57 C58 1.394(2)
C57 H57 0.9300
C58 C59 1.395(2)
C58 C61 1.440(2)
C59 C60 1.374(2)
C59 H59 0.9300
C60 H60 0.9300
C61 C62 1.196(2)
C62 C63 1.433(2)
C63 C72 1.397(3)
C63 C64 1.404(2)
C64 C65 1.391(2)
C64 H64 0.9300
C65 C66 1.391(2)
C65 C71 1.482(3)
C66 C67 1.383(3)
C66 H66 0.9300
C67 C68 1.377(4)
C67 H67 0.9300
C68 C69 1.381(4)
C68 H68 0.9300
C69 C70 1.391(3)
C69 H69 0.9300
C70 C71 1.389(3)
C70 H70 0.9300
C71 C72 1.395(2)
C72 H72 0.9300

loop_
_cod_related_entry_id
_cod_related_entry_database
_cod_related_entry_code
1 ChemSpider 30651803
